data_2222301
loop_
_publ_author_name
'Dai, Jun'
'Yang, Juan'
'An, Xiaobing'

_publ_section_title
<i>catena</i>-Poly[[aqua(3-methylbenzoato-\k^2^<i>O</i>,<i>O</i>')lead(II)]-\m-3-methylbenzoato-\k^4^<i>O</i>:<i>O</i>,<i>O</i>':<i>O</i>']
_journal_coeditor_code FJ2218
_journal_issue 7
_journal_name_full 'Acta Crystallographica Section E'
_journal_page_first m709
_journal_page_last m710
_journal_paper_doi 10.1107/S1600536809019771
_journal_volume 65
_journal_year 2009
_chemical_formula_iupac '[Pb (C8 H7 O2)2 (H2 O)]'
_chemical_formula_moiety 'C16 H16 O5 Pb1'
_chemical_formula_sum 'C16 H16 O5 Pb'
_chemical_formula_weight 495.48
_chemical_name_systematic
;
<i>catena</i>-Poly[[aqua(3-methylbenzoato-\k^2^<i>O</i>,<i>O</i>')lead(II)]-
\m-3-methylbenzoato-\k^4^<i>O</i>:<i>O</i>,<i>O</i>':<i>O</i>']
;
_space_group_IT_number 14
_symmetry_cell_setting monoclinic
_symmetry_space_group_name_Hall '-P 2yn'
_symmetry_space_group_name_H-M 'P 1 21/n 1'
_atom_sites_solution_hydrogens geom
_atom_sites_solution_primary direct
_atom_sites_solution_secondary difmap
_cell_angle_alpha 90.00
_cell_angle_beta 90.7650(10)
_cell_angle_gamma 90.00
_cell_formula_units_Z 8
_cell_length_a 7.1745(3)
_cell_length_b 42.745(2)
_cell_length_c 10.7126(5)
_cell_measurement_reflns_used 7418
_cell_measurement_temperature 296(2)
_cell_measurement_theta_max 25.21
_cell_measurement_theta_min 2.38
_cell_volume 3285.0(3)
_computing_cell_refinement 'SAINT (Bruker, 2007)'
_computing_data_collection 'APEX2 (Bruker, 2007)'
_computing_data_reduction 'SAINT (Bruker, 2007)'
_computing_molecular_graphics 'SHELXTL (Sheldrick, 2008)'
_computing_publication_material 'SHELXTL (Sheldrick, 2008)'
_computing_structure_refinement 'SHELXL97 (Sheldrick, 2008)'
_computing_structure_solution 'SHELXS97 (Sheldrick, 2008)'
_diffrn_ambient_temperature 296(2)
_diffrn_measured_fraction_theta_full 0.999
_diffrn_measured_fraction_theta_max 0.999
_diffrn_measurement_device_type 'Bruker APEXII CCD area-detector'
_diffrn_measurement_method '\f and \w'
_diffrn_radiation_monochromator graphite
_diffrn_radiation_source 'fine-focus sealed tube'
_diffrn_radiation_type MoK\a
_diffrn_radiation_wavelength 0.71073
_diffrn_reflns_av_R_equivalents 0.0560
_diffrn_reflns_av_sigmaI/netI 0.0451
_diffrn_reflns_limit_h_max 9
_diffrn_reflns_limit_h_min -9
_diffrn_reflns_limit_k_max 56
_diffrn_reflns_limit_k_min -56
_diffrn_reflns_limit_l_max 14
_diffrn_reflns_limit_l_min -14
_diffrn_reflns_number 40611
_diffrn_reflns_theta_full 28.22
_diffrn_reflns_theta_max 28.22
_diffrn_reflns_theta_min 1.91
_exptl_absorpt_coefficient_mu 10.291
_exptl_absorpt_correction_T_max 0.300
_exptl_absorpt_correction_T_min 0.144
_exptl_absorpt_correction_type multi-scan
_exptl_absorpt_process_details '(SADABS; Bruker, 2007)'
_exptl_crystal_colour colourless
_exptl_crystal_density_diffrn 2.004
_exptl_crystal_density_method 'not measured'
_exptl_crystal_description block
_exptl_crystal_F_000 1872
_exptl_crystal_size_max 0.357
_exptl_crystal_size_mid 0.171
_exptl_crystal_size_min 0.117
_refine_diff_density_max 0.865
_refine_diff_density_min -1.000
_refine_ls_extinction_coef 0.082
_refine_ls_extinction_expression Fc^*^=kFc[1+0.001xFc^2^\l^3^/sin(2\q)]^-1/4^
_refine_ls_extinction_method 'SHELXL97 (Sheldrick, 2008)'
_refine_ls_goodness_of_fit_ref 1.026
_refine_ls_hydrogen_treatment constr
_refine_ls_matrix_type full
_refine_ls_number_parameters 397
_refine_ls_number_reflns 8096
_refine_ls_number_restraints 0
_refine_ls_restrained_S_all 1.026
_refine_ls_R_factor_all 0.0540
_refine_ls_R_factor_gt 0.0345
_refine_ls_shift/su_max 0.001
_refine_ls_shift/su_mean 0.000
_refine_ls_structure_factor_coef Fsqd
_refine_ls_weighting_details 'calc w=1/[\s^2^(Fo^2^)+(0.0182P)^2^+3.7836P] where P=(Fo^2^+2Fc^2^)/3'
_refine_ls_weighting_scheme calc
_refine_ls_wR_factor_gt 0.0561
_refine_ls_wR_factor_ref 0.0607
_reflns_number_gt 6265
_reflns_number_total 8096
_reflns_threshold_expression I>2\s(I)
_cod_data_source_file fj2218.cif
_cod_data_source_block I
_cod_depositor_comments
;
The following automatic conversions were performed:
'_exptl_absorpt_correction_type' value 'Multi-Scan' changed to
'multi-scan' according to
'/home/saulius/struct/CIF-dictionaries/cif_core.dic' dictionary named
'cif_core.dic' version 2.4.1 from 2010-06-29.

Automatic conversion script
Id: cif_fix_enum 1527 2010-12-29 10:47:43Z saulius 

The following automatic conversions were performed:

'_exptl_absorpt_correction_type' value 'Multi-Scan' changed to
'multi-scan' according to
/home/saulius/struct/CIF-dictionaries/cif_core.dic dictionary named
'cif_core.dic' version 2.4.1 from 2010-06-29.

Automatic conversion script
Id: cif_fix_values 1715 2011-07-08 13:25:40Z adriana 
;
_cod_original_sg_symbol_H-M 'P 21/n'
_cod_original_formula_sum 'C16 H16 O5 Pb1'
_cod_database_code 2222301
_cod_database_fobs_code 2222301

loop_
_symmetry_equiv_pos_as_xyz
'x, y, z'
'-x+1/2, y+1/2, -z+1/2'
'-x, -y, -z'
'x-1/2, -y-1/2, z-1/2'

loop_
_atom_site_type_symbol
_atom_site_label
_atom_site_fract_x
_atom_site_fract_y
_atom_site_fract_z
_atom_site_U_iso_or_equiv
_atom_site_adp_type
_atom_site_calc_flag
_atom_site_refinement_flags
_atom_site_occupancy
_atom_site_disorder_assembly
_atom_site_disorder_group
Pb Pb1 0.12243(2) 0.097018(5) 0.352944(18) 0.03251(6) Uani d . 1 . .
Pb Pb2 0.63079(2) 0.136517(5) 0.498730(18) 0.03285(6) Uani d . 1 . .
O O1 0.0014(5) 0.06035(8) 0.5043(3) 0.0425(9) Uani d . 1 . .
O O2 0.2904(5) 0.04888(8) 0.4562(3) 0.0422(9) Uani d . 1 . .
O O3 -0.0208(5) 0.12954(8) 0.5322(3) 0.0417(9) Uani d . 1 . .
O O4 0.2740(4) 0.11793(8) 0.5341(3) 0.0382(8) Uani d . 1 . .
O O5 0.4697(5) 0.10648(9) 0.2967(3) 0.0431(9) Uani d . 1 . .
O O6 0.7648(4) 0.11863(8) 0.3157(3) 0.0361(8) Uani d . 1 . .
O O7 0.7820(5) 0.18516(8) 0.4032(4) 0.0456(9) Uani d . 1 . .
O O8 0.4875(5) 0.17631(9) 0.3567(4) 0.0532(11) Uani d . 1 . .
O O9 0.1259(5) 0.15838(9) 0.2844(4) 0.0536(11) Uani d . 1 . .
H H9A 0.2336 0.1648 0.2856 0.064 Uiso d R 1 . .
H H9B 0.0480 0.1635 0.3359 0.064 Uiso d R 1 . .
O O10 0.6329(5) 0.07555(8) 0.5507(3) 0.0435(9) Uani d . 1 . .
H H10B 0.5587 0.0665 0.5043 0.052 Uiso d R 1 . .
H H10A 0.7351 0.0704 0.5243 0.052 Uiso d R 1 . .
C C1 0.1464(7) 0.04397(11) 0.5191(5) 0.0350(12) Uani d . 1 . .
C C2 0.1449(7) 0.01859(11) 0.6140(5) 0.0327(11) Uani d . 1 . .
C C3 -0.0085(7) 0.01413(12) 0.6892(5) 0.0419(13) Uani d . 1 . .
H H3A -0.1126 0.0268 0.6775 0.050 Uiso calc R 1 . .
C C4 -0.0118(8) -0.00864(13) 0.7814(5) 0.0449(14) Uani d . 1 . .
C C5 0.1437(9) -0.02741(13) 0.7950(6) 0.0501(15) Uani d . 1 . .
H H5A 0.1450 -0.0428 0.8563 0.060 Uiso calc R 1 . .
C C6 0.2948(8) -0.02395(13) 0.7213(6) 0.0483(15) Uani d . 1 . .
H H6A 0.3966 -0.0372 0.7319 0.058 Uiso calc R 1 . .
C C7 0.2988(8) -0.00088(12) 0.6303(5) 0.0416(13) Uani d . 1 . .
H H7A 0.4032 0.0016 0.5807 0.050 Uiso calc R 1 . .
C C8 -0.1813(10) -0.01275(18) 0.8623(7) 0.080(2) Uani d . 1 . .
H H8A -0.1591 -0.0294 0.9210 0.121 Uiso calc R 1 . .
H H8B -0.2874 -0.0178 0.8107 0.121 Uiso calc R 1 . .
H H8C -0.2050 0.0063 0.9066 0.121 Uiso calc R 1 . .
C C9 0.1354(7) 0.13040(11) 0.5855(4) 0.0297(11) Uani d . 1 . .
C C10 0.1578(7) 0.14561(12) 0.7091(5) 0.0367(12) Uani d . 1 . .
C C11 0.0214(9) 0.16600(13) 0.7525(6) 0.0514(15) Uani d . 1 . .
H H11A -0.0821 0.1705 0.7024 0.062 Uiso calc R 1 . .
C C12 0.0388(12) 0.17949(16) 0.8690(7) 0.072(2) Uani d . 1 . .
C C13 0.1933(15) 0.1719(2) 0.9412(7) 0.093(3) Uani d . 1 . .
H H13A 0.2058 0.1805 1.0205 0.111 Uiso calc R 1 . .
C C14 0.3266(12) 0.1524(2) 0.8998(7) 0.081(2) Uani d . 1 . .
H H14A 0.4297 0.1481 0.9505 0.097 Uiso calc R 1 . .
C C15 0.3122(9) 0.13865(15) 0.7832(5) 0.0563(17) Uani d . 1 . .
H H15A 0.4040 0.1251 0.7551 0.068 Uiso calc R 1 . .
C C16 -0.1079(14) 0.2018(2) 0.9145(9) 0.131(4) Uani d . 1 . .
H H16A -0.0742 0.2091 0.9965 0.197 Uiso calc R 1 . .
H H16B -0.2258 0.1912 0.9175 0.197 Uiso calc R 1 . .
H H16C -0.1171 0.2193 0.8586 0.197 Uiso calc R 1 . .
C C17 0.6265(6) 0.10896(11) 0.2509(5) 0.0296(11) Uani d . 1 . .
C C18 0.6596(7) 0.10073(11) 0.1176(5) 0.0308(11) Uani d . 1 . .
C C19 0.5301(8) 0.08355(12) 0.0511(5) 0.0425(13) Uani d . 1 . .
H H19A 0.4204 0.0776 0.0896 0.051 Uiso calc R 1 . .
C C20 0.5586(10) 0.07500(14) -0.0711(6) 0.0558(17) Uani d . 1 . .
C C21 0.7238(11) 0.08378(15) -0.1256(6) 0.0634(19) Uani d . 1 . .
H H21A 0.7476 0.0777 -0.2072 0.076 Uiso calc R 1 . .
C C22 0.8544(10) 0.10140(15) -0.0611(6) 0.0612(18) Uani d . 1 . .
H H22A 0.9636 0.1076 -0.0999 0.073 Uiso calc R 1 . .
C C23 0.8229(8) 0.10979(13) 0.0606(5) 0.0420(13) Uani d . 1 . .
H H23A 0.9110 0.1215 0.1045 0.050 Uiso calc R 1 . .
C C24 0.4110(11) 0.05680(17) -0.1440(7) 0.090(3) Uani d . 1 . .
H H24A 0.4543 0.0528 -0.2269 0.135 Uiso calc R 1 . .
H H24B 0.2980 0.0688 -0.1483 0.135 Uiso calc R 1 . .
H H24C 0.3875 0.0373 -0.1027 0.135 Uiso calc R 1 . .
C C25 0.6358(8) 0.19171(13) 0.3421(5) 0.0413(13) Uani d . 1 . .
C C26 0.6358(8) 0.21833(13) 0.2526(5) 0.0437(14) Uani d . 1 . .
C C27 0.7935(9) 0.23678(13) 0.2416(5) 0.0500(15) Uani d . 1 . .
H H27A 0.8980 0.2324 0.2908 0.060 Uiso calc R 1 . .
C C28 0.7986(11) 0.26149(15) 0.1590(6) 0.0643(19) Uani d . 1 . .
C C29 0.6435(15) 0.26682(19) 0.0853(7) 0.091(3) Uani d . 1 . .
H H29A 0.6446 0.2832 0.0283 0.109 Uiso calc R 1 . .
C C30 0.4891(14) 0.2487(2) 0.0936(8) 0.095(3) Uani d . 1 . .
H H30A 0.3868 0.2526 0.0417 0.114 Uiso calc R 1 . .
C C31 0.4833(10) 0.22464(17) 0.1785(7) 0.069(2) Uani d . 1 . .
H H31A 0.3758 0.2126 0.1857 0.083 Uiso calc R 1 . .
C C32 0.9668(12) 0.28192(18) 0.1483(8) 0.107(3) Uani d . 1 . .
H H32A 0.9438 0.2978 0.0865 0.161 Uiso calc R 1 . .
H H32B 1.0717 0.2695 0.1242 0.161 Uiso calc R 1 . .
H H32C 0.9928 0.2916 0.2274 0.161 Uiso calc R 1 . .

loop_
_atom_site_aniso_label
_atom_site_aniso_U_11
_atom_site_aniso_U_22
_atom_site_aniso_U_33
_atom_site_aniso_U_12
_atom_site_aniso_U_13
_atom_site_aniso_U_23
Pb1 0.02451(10) 0.04213(12) 0.03088(11) -0.00082(8) 0.00003(7) -0.00184(9)
Pb2 0.02385(9) 0.04156(12) 0.03319(11) 0.00000(8) 0.00229(8) -0.00581(9)
O1 0.034(2) 0.042(2) 0.052(2) 0.0036(17) 0.0058(18) 0.0068(18)
O2 0.0285(19) 0.049(2) 0.050(2) -0.0036(16) 0.0087(17) 0.0043(18)
O3 0.034(2) 0.053(2) 0.038(2) 0.0047(17) -0.0067(17) -0.0090(18)
O4 0.0249(18) 0.049(2) 0.041(2) -0.0005(16) 0.0056(16) -0.0044(18)
O5 0.0280(19) 0.059(2) 0.042(2) -0.0028(17) 0.0080(17) -0.0055(19)
O6 0.0273(18) 0.050(2) 0.031(2) -0.0020(16) -0.0003(15) -0.0068(17)
O7 0.037(2) 0.042(2) 0.058(3) -0.0016(17) -0.0059(19) 0.0046(19)
O8 0.039(2) 0.052(2) 0.068(3) -0.0060(19) -0.012(2) 0.005(2)
O9 0.035(2) 0.069(3) 0.057(3) -0.007(2) 0.0047(19) 0.001(2)
O10 0.033(2) 0.053(2) 0.045(2) 0.0014(17) 0.0021(17) -0.0025(18)
C1 0.032(3) 0.034(3) 0.039(3) -0.005(2) 0.000(2) -0.004(2)
C2 0.036(3) 0.030(3) 0.033(3) -0.005(2) -0.001(2) -0.004(2)
C3 0.034(3) 0.041(3) 0.051(4) -0.003(2) 0.002(3) -0.006(3)
C4 0.047(3) 0.044(3) 0.044(4) -0.010(3) 0.003(3) 0.001(3)
C5 0.069(4) 0.034(3) 0.047(4) -0.003(3) -0.007(3) 0.005(3)
C6 0.052(4) 0.038(3) 0.055(4) 0.008(3) -0.002(3) 0.005(3)
C7 0.041(3) 0.037(3) 0.047(4) 0.008(2) 0.004(3) -0.005(3)
C8 0.069(5) 0.098(6) 0.074(5) -0.007(4) 0.018(4) 0.030(4)
C9 0.028(3) 0.035(3) 0.026(3) -0.002(2) -0.002(2) 0.002(2)
C10 0.041(3) 0.039(3) 0.031(3) -0.007(2) -0.004(2) 0.004(2)
C11 0.064(4) 0.046(3) 0.044(4) 0.005(3) 0.003(3) -0.008(3)
C12 0.111(6) 0.056(4) 0.049(4) -0.004(4) 0.008(4) -0.013(4)
C13 0.151(9) 0.081(6) 0.045(5) -0.023(6) -0.015(5) -0.022(4)
C14 0.105(7) 0.093(6) 0.044(4) -0.022(5) -0.029(4) 0.003(4)
C15 0.058(4) 0.073(4) 0.038(4) -0.003(3) -0.016(3) 0.004(3)
C16 0.178(10) 0.098(7) 0.119(8) 0.041(7) 0.035(7) -0.058(6)
C17 0.025(2) 0.034(3) 0.030(3) 0.002(2) 0.002(2) 0.001(2)
C18 0.031(3) 0.027(3) 0.034(3) 0.004(2) 0.005(2) 0.002(2)
C19 0.056(4) 0.041(3) 0.030(3) -0.006(3) -0.001(3) 0.001(2)
C20 0.086(5) 0.044(4) 0.037(4) -0.009(3) -0.008(3) -0.008(3)
C21 0.106(6) 0.052(4) 0.033(4) -0.005(4) 0.020(4) -0.005(3)
C22 0.073(5) 0.066(4) 0.046(4) -0.005(4) 0.026(3) 0.005(3)
C23 0.043(3) 0.045(3) 0.038(3) -0.002(3) 0.003(3) 0.004(3)
C24 0.139(8) 0.079(5) 0.052(5) -0.039(5) -0.021(5) -0.021(4)
C25 0.039(3) 0.040(3) 0.046(4) 0.000(3) -0.002(3) -0.005(3)
C26 0.053(4) 0.038(3) 0.040(3) 0.007(3) -0.004(3) -0.007(3)
C27 0.065(4) 0.043(3) 0.042(4) 0.007(3) 0.005(3) 0.000(3)
C28 0.101(6) 0.045(4) 0.047(4) 0.013(4) 0.018(4) 0.002(3)
C29 0.148(9) 0.069(5) 0.057(5) 0.025(6) 0.020(6) 0.025(4)
C30 0.107(7) 0.104(7) 0.074(6) 0.021(6) -0.022(5) 0.034(5)
C31 0.064(5) 0.077(5) 0.065(5) 0.000(4) -0.014(4) 0.011(4)
C32 0.132(8) 0.070(5) 0.120(8) -0.018(5) 0.045(6) 0.028(5)

loop_
_atom_type_symbol
_atom_type_description
_atom_type_scat_dispersion_real
_atom_type_scat_dispersion_imag
_atom_type_scat_source
C C 0.0033 0.0016 'International Tables Vol C Tables 4.2.6.8 and 6.1.1.4'
H H 0.0000 0.0000 'International Tables Vol C Tables 4.2.6.8 and 6.1.1.4'
O O 0.0106 0.0060 'International Tables Vol C Tables 4.2.6.8 and 6.1.1.4'
Pb Pb -3.3944 10.1111 'International Tables Vol C Tables 4.2.6.8 and 6.1.1.4'

loop_
_geom_angle_atom_site_label_1
_geom_angle_atom_site_label_2
_geom_angle_atom_site_label_3
_geom_angle_site_symmetry_1
_geom_angle_site_symmetry_3
_geom_angle
_geom_angle_publ_flag
O4 Pb1 O1 . . 82.05(12) ?
O4 Pb1 O3 . . 51.51(11) ?
O1 Pb1 O3 . . 72.68(12) ?
O4 Pb1 O5 . . 72.72(11) ?
O1 Pb1 O5 . . 127.44(12) ?
O3 Pb1 O5 . . 118.56(11) ?
O4 Pb1 O2 . . 75.46(12) ?
O1 Pb1 O2 . . 51.48(11) ?
O3 Pb1 O2 . . 107.02(11) ?
O5 Pb1 O2 . . 77.50(11) ?
O4 Pb1 O9 . . 81.54(12) ?
O1 Pb1 O9 . . 143.85(12) ?
O3 Pb1 O9 . . 71.86(12) ?
O5 Pb1 O9 . . 77.05(11) ?
O2 Pb1 O9 . . 149.74(11) ?
O4 Pb1 O6 . 1_455 113.97(10) ?
O1 Pb1 O6 . 1_455 88.41(11) ?
O3 Pb1 O6 . 1_455 63.23(10) ?
O5 Pb1 O6 . 1_455 143.91(11) ?
O2 Pb1 O6 . 1_455 138.35(10) ?
O9 Pb1 O6 . 1_455 69.48(10) ?
O6 Pb2 O8 . . 83.21(13) ?
O6 Pb2 O3 . 1_655 70.29(11) ?
O8 Pb2 O3 . 1_655 124.28(12) ?
O6 Pb2 O7 . . 75.42(12) ?
O8 Pb2 O7 . . 51.46(12) ?
O3 Pb2 O7 1_655 . 74.37(12) ?
O6 Pb2 O10 . . 81.57(11) ?
O8 Pb2 O10 . . 142.70(12) ?
O3 Pb2 O10 1_655 . 81.54(11) ?
O7 Pb2 O10 . . 151.05(11) ?
O6 Pb2 O4 . . 115.06(11) ?
O8 Pb2 O4 . . 84.44(12) ?
O3 Pb2 O4 1_655 . 151.11(11) ?
O7 Pb2 O4 . . 134.31(11) ?
O10 Pb2 O4 . . 71.75(10) ?
O6 Pb2 O5 . . 50.10(10) ?
O8 Pb2 O5 . . 70.96(12) ?
O3 Pb2 O5 1_655 . 117.25(10) ?
O7 Pb2 O5 . . 103.86(11) ?
O10 Pb2 O5 . . 73.13(11) ?
O4 Pb2 O5 . . 65.60(10) ?
C1 O1 Pb1 . . 98.1(3) ?
C1 O2 Pb1 . . 88.9(3) ?
C9 O3 Pb2 . 1_455 159.3(3) ?
C9 O3 Pb1 . . 89.5(3) ?
Pb2 O3 Pb1 1_455 . 110.94(12) ?
C9 O4 Pb1 . . 99.2(3) ?
C9 O4 Pb2 . . 133.5(3) ?
Pb1 O4 Pb2 . . 114.63(13) ?
C17 O5 Pb1 . . 169.4(3) ?
C17 O5 Pb2 . . 84.1(3) ?
Pb1 O5 Pb2 . . 106.44(12) ?
C17 O6 Pb2 . . 103.8(3) ?
C17 O6 Pb1 . 1_655 133.6(3) ?
Pb2 O6 Pb1 . 1_655 112.57(13) ?
C25 O7 Pb2 . . 91.9(3) ?
C25 O8 Pb2 . . 95.2(3) ?
Pb1 O9 H9A . . 109.2 ?
Pb1 O9 H9B . . 93.9 ?
H9A O9 H9B . . 123.4 ?
Pb2 O10 H10B . . 109.3 ?
Pb2 O10 H10A . . 101.0 ?
H10B O10 H10A . . 103.9 ?
O2 C1 O1 . . 121.4(5) ?
O2 C1 C2 . . 120.1(5) ?
O1 C1 C2 . . 118.5(5) ?
C3 C2 C7 . . 118.7(5) ?
C3 C2 C1 . . 120.7(5) ?
C7 C2 C1 . . 120.6(5) ?
C2 C3 C4 . . 122.1(5) ?
C2 C3 H3A . . 118.9 ?
C4 C3 H3A . . 118.9 ?
C5 C4 C3 . . 117.5(5) ?
C5 C4 C8 . . 121.8(6) ?
C3 C4 C8 . . 120.7(5) ?
C6 C5 C4 . . 121.7(6) ?
C6 C5 H5A . . 119.1 ?
C4 C5 H5A . . 119.1 ?
C5 C6 C7 . . 120.7(5) ?
C5 C6 H6A . . 119.6 ?
C7 C6 H6A . . 119.6 ?
C6 C7 C2 . . 119.3(5) ?
C6 C7 H7A . . 120.4 ?
C2 C7 H7A . . 120.4 ?
C4 C8 H8A . . 109.5 ?
C4 C8 H8B . . 109.5 ?
H8A C8 H8B . . 109.5 ?
C4 C8 H8C . . 109.5 ?
H8A C8 H8C . . 109.5 ?
H8B C8 H8C . . 109.5 ?
O3 C9 O4 . . 119.7(5) ?
O3 C9 C10 . . 120.4(4) ?
O4 C9 C10 . . 119.9(4) ?
C15 C10 C11 . . 120.2(5) ?
C15 C10 C9 . . 119.5(5) ?
C11 C10 C9 . . 120.2(5) ?
C12 C11 C10 . . 120.5(6) ?
C12 C11 H11A . . 119.8 ?
C10 C11 H11A . . 119.8 ?
C11 C12 C13 . . 118.1(7) ?
C11 C12 C16 . . 120.2(8) ?
C13 C12 C16 . . 121.8(7) ?
C14 C13 C12 . . 121.9(7) ?
C14 C13 H13A . . 119.0 ?
C12 C13 H13A . . 119.0 ?
C13 C14 C15 . . 121.0(7) ?
C13 C14 H14A . . 119.5 ?
C15 C14 H14A . . 119.5 ?
C14 C15 C10 . . 118.4(7) ?
C14 C15 H15A . . 120.8 ?
C10 C15 H15A . . 120.8 ?
C12 C16 H16A . . 109.5 ?
C12 C16 H16B . . 109.5 ?
H16A C16 H16B . . 109.5 ?
C12 C16 H16C . . 109.5 ?
H16A C16 H16C . . 109.5 ?
H16B C16 H16C . . 109.5 ?
O5 C17 O6 . . 121.2(5) ?
O5 C17 C18 . . 121.1(4) ?
O6 C17 C18 . . 117.7(4) ?
C19 C18 C23 . . 119.4(5) ?
C19 C18 C17 . . 120.4(5) ?
C23 C18 C17 . . 120.2(5) ?
C18 C19 C20 . . 121.8(6) ?
C18 C19 H19A . . 119.1 ?
C20 C19 H19A . . 119.1 ?
C19 C20 C21 . . 118.0(6) ?
C19 C20 C24 . . 120.8(6) ?
C21 C20 C24 . . 121.2(6) ?
C20 C21 C22 . . 121.2(6) ?
C20 C21 H21A . . 119.4 ?
C22 C21 H21A . . 119.4 ?
C23 C22 C21 . . 119.9(6) ?
C23 C22 H22A . . 120.1 ?
C21 C22 H22A . . 120.1 ?
C22 C23 C18 . . 119.8(6) ?
C22 C23 H23A . . 120.1 ?
C18 C23 H23A . . 120.1 ?
C20 C24 H24A . . 109.5 ?
C20 C24 H24B . . 109.5 ?
H24A C24 H24B . . 109.5 ?
C20 C24 H24C . . 109.5 ?
H24A C24 H24C . . 109.5 ?
H24B C24 H24C . . 109.5 ?
O7 C25 O8 . . 121.1(5) ?
O7 C25 C26 . . 119.8(5) ?
O8 C25 C26 . . 119.1(5) ?
C31 C26 C27 . . 119.0(6) ?
C31 C26 C25 . . 121.1(6) ?
C27 C26 C25 . . 119.8(5) ?
C28 C27 C26 . . 121.3(6) ?
C28 C27 H27A . . 119.4 ?
C26 C27 H27A . . 119.4 ?
C29 C28 C27 . . 117.9(7) ?
C29 C28 C32 . . 120.4(7) ?
C27 C28 C32 . . 121.7(7) ?
C30 C29 C28 . . 121.5(7) ?
C30 C29 H29A . . 119.2 ?
C28 C29 H29A . . 119.2 ?
C29 C30 C31 . . 120.2(8) ?
C29 C30 H30A . . 119.9 ?
C31 C30 H30A . . 119.9 ?
C26 C31 C30 . . 120.0(7) ?
C26 C31 H31A . . 120.0 ?
C30 C31 H31A . . 120.0 ?
C28 C32 H32A . . 109.5 ?
C28 C32 H32B . . 109.5 ?
H32A C32 H32B . . 109.5 ?
C28 C32 H32C . . 109.5 ?
H32A C32 H32C . . 109.5 ?
H32B C32 H32C . . 109.5 ?

loop_
_geom_bond_atom_site_label_1
_geom_bond_atom_site_label_2
_geom_bond_site_symmetry_2
_geom_bond_distance
_geom_bond_publ_flag
Pb1 O4 . 2.386(3) y
Pb1 O1 . 2.424(3) y
Pb1 O3 . 2.594(3) y
Pb1 O5 . 2.603(3) y
Pb1 O2 . 2.622(4) y
Pb1 O9 . 2.724(4) y
Pb1 O6 1_455 2.751(3) y
Pb2 O6 . 2.325(3) y
Pb2 O8 . 2.494(4) y
Pb2 O3 1_655 2.538(3) y
Pb2 O7 . 2.565(4) y
Pb2 O10 . 2.665(3) y
Pb2 O4 . 2.712(3) y
Pb2 O5 . 2.757(4) y
O1 C1 . 1.263(6) ?
O2 C1 . 1.258(6) ?
O3 C9 . 1.251(5) ?
O3 Pb2 1_455 2.538(3) ?
O4 C9 . 1.261(5) ?
O5 C17 . 1.238(5) ?
O6 C17 . 1.273(5) ?
O6 Pb1 1_655 2.751(3) ?
O7 C25 . 1.261(6) ?
O8 C25 . 1.263(6) ?
O9 H9A . 0.8200 ?
O9 H9B . 0.8200 ?
O10 H10B . 0.8200 ?
O10 H10A . 0.8200 ?
C1 C2 . 1.487(7) ?
C2 C3 . 1.386(7) ?
C2 C7 . 1.392(7) ?
C3 C4 . 1.387(7) ?
C3 H3A . 0.9300 ?
C4 C5 . 1.380(8) ?
C4 C8 . 1.513(8) ?
C5 C6 . 1.358(8) ?
C5 H5A . 0.9300 ?
C6 C7 . 1.388(7) ?
C6 H6A . 0.9300 ?
C7 H7A . 0.9300 ?
C8 H8A . 0.9600 ?
C8 H8B . 0.9600 ?
C8 H8C . 0.9600 ?
C9 C10 . 1.482(7) ?
C10 C15 . 1.387(7) ?
C10 C11 . 1.395(7) ?
C11 C12 . 1.380(8) ?
C11 H11A . 0.9300 ?
C12 C13 . 1.381(11) ?
C12 C16 . 1.505(10) ?
C13 C14 . 1.348(11) ?
C13 H13A . 0.9300 ?
C14 C15 . 1.384(9) ?
C14 H14A . 0.9300 ?
C15 H15A . 0.9300 ?
C16 H16A . 0.9600 ?
C16 H16B . 0.9600 ?
C16 H16C . 0.9600 ?
C17 C18 . 1.493(7) ?
C18 C19 . 1.376(7) ?
C18 C23 . 1.384(7) ?
C19 C20 . 1.377(8) ?
C19 H19A . 0.9300 ?
C20 C21 . 1.380(9) ?
C20 C24 . 1.521(8) ?
C21 C22 . 1.381(9) ?
C21 H21A . 0.9300 ?
C22 C23 . 1.373(8) ?
C22 H22A . 0.9300 ?
C23 H23A . 0.9300 ?
C24 H24A . 0.9600 ?
C24 H24B . 0.9600 ?
C24 H24C . 0.9600 ?
C25 C26 . 1.488(8) ?
C26 C31 . 1.370(8) ?
C26 C27 . 1.386(8) ?
C27 C28 . 1.378(8) ?
C27 H27A . 0.9300 ?
C28 C29 . 1.375(11) ?
C28 C32 . 1.495(10) ?
C29 C30 . 1.355(11) ?
C29 H29A . 0.9300 ?
C30 C31 . 1.375(10) ?
C30 H30A . 0.9300 ?
C31 H31A . 0.9300 ?
C32 H32A . 0.9600 ?
C32 H32B . 0.9600 ?
C32 H32C . 0.9600 ?

loop_
_geom_hbond_atom_site_label_D
_geom_hbond_atom_site_label_H
_geom_hbond_atom_site_label_A
_geom_hbond_site_symmetry_A
_geom_hbond_distance_DH
_geom_hbond_distance_HA
_geom_hbond_distance_DA
_geom_hbond_angle_DHA
_geom_hbond_publ_flag
O9 H9A O8 . 0.82 2.03 2.805(5) 158 y
O9 H9B O7 1_455 0.82 2.25 3.017(5) 156 y
O10 H10B O2 . 0.82 2.12 2.881(5) 153 y
O10 H10A O1 1_655 0.82 1.97 2.774(5) 166 y
